data_2014862
loop_
_publ_author_name
'Koshiyama, Tamami'
'Kato, Masako'

_publ_section_title
;Bis(\m-pyridine-2-thiolato)-\k^4^<i>S</i>:<i>N</i>;<i>N</i>:<i>S</i>-bis[(pyridine-2-thiolato-\k<i>S</i>)(2-pyridylphenyl-\k^2^<i>N</i>,<i>C</i>^2^)platinum(III)](<i>Pt{---</i>Pt}):
 the non-solvated and acetonitrile-solvated forms
;
_journal_issue 4
_journal_name_full 'Acta Crystallographica Section C'
_journal_page_first m173
_journal_page_last m176
_journal_paper_doi 10.1107/S0108270105004968
_journal_volume 61
_journal_year 2005
_chemical_formula_iupac '[Pt2 (C11 H8 N)2 (C5 H4 N S)4] , C2 H3 N1'
_chemical_formula_moiety 'C42 H32 N6 Pt2 S4 , C2 H3 N1'
_chemical_formula_sum 'C44 H35 N7 Pt2 S4'
_chemical_formula_weight 1180.23
_chemical_name_systematic
;
Bis(\m-pyridine-2-thiolato)-\k^4^S:N;N:S-bis[(pyridine-2-thiolato-
\kS)(2-pyridylphenyl-\k^2^N,C^2^)platinum(III)](Pt---Pt) acetonitrile solvate
;
_space_group_IT_number 15
_symmetry_cell_setting monoclinic
_symmetry_space_group_name_Hall '-C 2yc'
_symmetry_space_group_name_H-M 'C 1 2/c 1'
_cell_angle_alpha 90
_cell_angle_beta 118.199(3)
_cell_angle_gamma 90
_cell_formula_units_Z 4
_cell_length_a 16.3900(10)
_cell_length_b 15.5766(9)
_cell_length_c 17.534(2)
_cell_measurement_reflns_used 6621
_cell_measurement_temperature 173.1
_cell_measurement_theta_max 27.5
_cell_measurement_theta_min 3.6
_cell_volume 3945.1(6)
_computing_cell_refinement CrystalClear
_computing_data_collection 'CrystalClear (Rigaku/MSC, 2001)'
_computing_data_reduction 'CrystalStructure (Rigaku/MSC, 2004)'
_computing_molecular_graphics 'ORTEPII (Johnson, 1976)'
_computing_publication_material CrystalStructure
_computing_structure_refinement 'SHELXL97 (Sheldrick, 1997)'
_computing_structure_solution 'SHELXS97 (Sheldrick, 1997)'
_diffrn_detector_area_resol_mean 7.31
_diffrn_measured_fraction_theta_full 0.9754
_diffrn_measured_fraction_theta_max 0.9754
_diffrn_measurement_device_type 'Rigaku MercuryCCD'
_diffrn_measurement_method \w
_diffrn_radiation_type 'Mo K\a'
_diffrn_radiation_wavelength 0.7107
_diffrn_reflns_av_R_equivalents 0.028
_diffrn_reflns_limit_h_max 21
_diffrn_reflns_limit_h_min -21
_diffrn_reflns_limit_k_max 20
_diffrn_reflns_limit_k_min -19
_diffrn_reflns_limit_l_max 22
_diffrn_reflns_limit_l_min -22
_diffrn_reflns_number 15006
_diffrn_reflns_theta_full 27.48
_diffrn_reflns_theta_max 27.48
_exptl_absorpt_coefficient_mu 7.311
_exptl_absorpt_correction_T_max 0.268
_exptl_absorpt_correction_T_min 0.148
_exptl_absorpt_correction_type numerical
_exptl_absorpt_process_details '(NUMABS; Higashi 1999)'
_exptl_crystal_colour 'dark red'
_exptl_crystal_density_diffrn 1.987
_exptl_crystal_density_meas ?
_exptl_crystal_density_method 'not measured'
_exptl_crystal_description prism
_exptl_crystal_F_000 2272.00
_exptl_crystal_size_max 0.40
_exptl_crystal_size_mid 0.20
_exptl_crystal_size_min 0.18
_refine_diff_density_max 3.15
_refine_diff_density_min -1.59
_refine_ls_extinction_method none
_refine_ls_goodness_of_fit_ref 1.085
_refine_ls_hydrogen_treatment constr
_refine_ls_number_parameters 255
_refine_ls_number_reflns 4432
_refine_ls_R_factor_gt 0.0310
_refine_ls_shift/su_max 0.0070
_refine_ls_structure_factor_coef Fsqd
_refine_ls_weighting_details 'w = 1/[\s^2^(Fo^2^)+(0.0329P)^2^+33.7943P] where P=(Fo^2^+2Fc^2^)/3'
_refine_ls_weighting_scheme calc
_refine_ls_wR_factor_ref 0.0740
_reflns_number_gt 3887
_reflns_number_total 4432
_reflns_threshold_expression F^2^>2\s(F^2^)
_cod_data_source_file ob1216.cif
_cod_data_source_block II
_cod_depositor_comments
;
The following automatic conversions were performed:

'_exptl_crystal_density_meas' value 'not measured' was changed to '?'
- the value is perceived as not measured.

Automatic conversion script
Id: cif_fix_values 3008 2015-01-20 13:52:24Z robertas 
;
_cod_original_cell_volume 3945.3(5)
_cod_original_sg_symbol_H-M 'C 2/c'
_cod_original_formula_sum 'C44 H35 N7 Pt2 S4 '
_cod_database_code 2014862

loop_
_symmetry_equiv_pos_site_id
_symmetry_equiv_pos_as_xyz
1 +x,+y,+z
2 -x,+y,1/2-z
3 -x,-y,-z
4 +x,-y,1/2+z
5 1/2+x,1/2+y,+z
6 1/2-x,1/2+y,1/2-z
7 1/2-x,1/2-y,-z
8 1/2+x,1/2-y,1/2+z

loop_
_atom_site_label
_atom_site_fract_x
_atom_site_fract_y
_atom_site_fract_z
_atom_site_U_iso_or_equiv
_atom_site_adp_type
_atom_site_calc_flag
_atom_site_refinement_flags
_atom_site_occupancy
_atom_site_disorder_assembly
_atom_site_disorder_group
_atom_site_type_symbol
Pt1 0.087300(10) 0.561830(10) 0.264010(10) 0.01693(7) Uani d . 1.00 . . Pt
S1 0.03602(7) 0.63849(7) 0.13745(7) 0.0225(2) Uani d . 1.00 . . S
S2 0.24222(9) 0.57122(8) 0.27053(10) 0.0334(3) Uani d . 1.00 . . S
N1 0.1329(2) 0.4858(2) 0.3735(2) 0.0194(7) Uani d . 1.00 . . N
N2 0.1045(2) 0.6836(2) 0.3313(2) 0.0206(7) Uani d . 1.00 . . N
N3 0.3483(4) 0.5165(5) 0.4303(4) 0.075(2) Uani d . 1.00 . . N
N4 0.070(2) 0.106(2) 0.3160(10) 0.118(6) Uiso d P 0.50 . . N
C1 0.0806(3) 0.4458(3) 0.2110(3) 0.0184(8) Uani d . 1.00 . . C
C2 0.0608(3) 0.4289(3) 0.1256(3) 0.0232(9) Uani d . 1.00 . . C
C3 0.0674(3) 0.3459(3) 0.1009(3) 0.0303(10) Uani d . 1.00 . . C
C4 0.0925(3) 0.2784(3) 0.1592(3) 0.0326(10) Uani d . 1.00 . . C
C5 0.1104(4) 0.2950(3) 0.2444(4) 0.0391(13) Uani d . 1.00 . . C
C6 0.1072(3) 0.3782(3) 0.2702(3) 0.0226(8) Uani d . 1.00 . . C
C7 0.1333(3) 0.4000(3) 0.3595(3) 0.0214(8) Uani d . 1.00 . . C
C8 0.1602(4) 0.3425(3) 0.4279(3) 0.0321(10) Uani d . 1.00 . . C
C9 0.1866(4) 0.3733(4) 0.5105(3) 0.0379(12) Uani d . 1.00 . . C
C10 0.1871(4) 0.4606(4) 0.5239(3) 0.0334(10) Uani d . 1.00 . . C
C11 0.1595(3) 0.5152(3) 0.4538(3) 0.0259(9) Uani d . 1.00 . . C
C12 0.0548(3) 0.7039(3) 0.3719(3) 0.0223(8) Uani d . 1.00 . . C
C13 0.0773(3) 0.7766(3) 0.4253(3) 0.0262(9) Uani d . 1.00 . . C
C14 0.1489(4) 0.8291(3) 0.4350(3) 0.0315(10) Uani d . 1.00 . . C
C15 0.1961(3) 0.8107(3) 0.3889(3) 0.0305(10) Uani d . 1.00 . . C
C16 0.1726(3) 0.7379(3) 0.3383(3) 0.0268(9) Uani d . 1.00 . . C
C17 0.3079(4) 0.4935(4) 0.3474(4) 0.0427(13) Uani d . 1.00 . . C
C18 0.3144(4) 0.4103(4) 0.3217(4) 0.0470(10) Uani d . 1.00 . . C
C19 0.3608(5) 0.3492(5) 0.3817(5) 0.063(2) Uani d . 1.00 . . C
C20 0.4004(5) 0.3697(7) 0.4675(6) 0.077(3) Uani d . 1.00 . . C
C21 0.3947(5) 0.4539(6) 0.4896(5) 0.072(3) Uani d . 1.00 . . C
C22 0.0311(13) 0.0474(13) 0.2776(13) 0.083(5) Uiso d P 0.50 . . C
C23 0.0000 -0.035(2) 0.2500 0.160(9) Uiso d S 1.00 . . C
H2 0.0433 0.4734 0.0856 0.028 Uiso c R 1.00 . . H
H3 0.0548 0.3351 0.0442 0.036 Uiso c R 1.00 . . H
H4 0.0974 0.2229 0.1422 0.039 Uiso c R 1.00 . . H
H5 0.1244 0.2500 0.2835 0.047 Uiso c R 1.00 . . H
H8 0.1605 0.2838 0.4184 0.039 Uiso c R 1.00 . . H
H9 0.2038 0.3354 0.5565 0.045 Uiso c R 1.00 . . H
H10 0.2058 0.4824 0.5790 0.040 Uiso c R 1.00 . . H
H11 0.1592 0.5740 0.4625 0.031 Uiso c R 1.00 . . H
H13 0.0436 0.7893 0.4542 0.031 Uiso c R 1.00 . . H
H14 0.1654 0.8763 0.4719 0.038 Uiso c R 1.00 . . H
H15 0.2428 0.8468 0.3920 0.037 Uiso c R 1.00 . . H
H16 0.2046 0.7254 0.3078 0.032 Uiso c R 1.00 . . H
H18 0.2868 0.3967 0.2631 0.057 Uiso c R 1.00 . . H
H19 0.3655 0.2937 0.3646 0.075 Uiso c R 1.00 . . H
H20 0.4304 0.3282 0.5099 0.093 Uiso c R 1.00 . . H
H21 0.4241 0.4686 0.5480 0.087 Uiso c R 1.00 . . H
H23A 0.0340 -0.0591 0.2233 0.192 Uiso c R 0.50 . . H
H23B -0.0647 -0.0332 0.2089 0.192 Uiso c R 0.50 . . H
H23C 0.0089 -0.0694 0.2987 0.192 Uiso c R 0.50 . . H

loop_
_atom_site_aniso_label
_atom_site_aniso_U_11
_atom_site_aniso_U_22
_atom_site_aniso_U_33
_atom_site_aniso_U_12
_atom_site_aniso_U_13
_atom_site_aniso_U_23
Pt1 0.01574(9) 0.01707(10) 0.01982(10) -0.00046(5) 0.00992(7) -0.00071(5)
S1 0.0255(5) 0.0224(5) 0.0248(5) 0.0022(4) 0.0159(4) 0.0037(4)
S2 0.0264(6) 0.0296(6) 0.0545(8) -0.0053(4) 0.0278(6) -0.0053(5)
N1 0.013(2) 0.023(2) 0.021(2) 0.0027(13) 0.0067(13) 0.0040(10)
N2 0.022(2) 0.018(2) 0.022(2) -0.0024(13) 0.0110(10) -0.0020(10)
N3 0.042(3) 0.116(6) 0.055(4) 0.010(4) 0.014(3) -0.038(4)
C1 0.013(2) 0.021(2) 0.023(2) -0.0010(10) 0.010(2) -0.002(2)
C2 0.022(2) 0.027(2) 0.024(2) 0.001(2) 0.013(2) -0.002(2)
C3 0.030(2) 0.034(3) 0.025(2) 0.003(2) 0.012(2) -0.006(2)
C4 0.034(3) 0.023(2) 0.039(3) 0.003(2) 0.016(2) -0.008(2)
C5 0.036(3) 0.019(2) 0.037(3) -0.007(2) -0.004(2) 0.013(2)
C6 0.023(2) 0.016(2) 0.031(2) -0.001(2) 0.014(2) -0.001(2)
C7 0.018(2) 0.022(2) 0.024(2) 0.003(2) 0.010(2) 0.001(2)
C8 0.037(3) 0.027(2) 0.034(3) 0.010(2) 0.018(2) 0.009(2)
C9 0.040(3) 0.043(3) 0.031(3) 0.016(2) 0.017(2) 0.014(2)
C10 0.030(3) 0.045(3) 0.023(2) 0.008(2) 0.011(2) 0.000(2)
C11 0.022(2) 0.030(2) 0.024(2) 0.001(2) 0.009(2) -0.003(2)
C12 0.025(2) 0.020(2) 0.021(2) 0.002(2) 0.010(2) 0.001(2)
C13 0.032(2) 0.022(2) 0.027(2) 0.001(2) 0.016(2) -0.001(2)
C14 0.037(3) 0.023(2) 0.033(2) -0.005(2) 0.015(2) -0.008(2)
C15 0.032(2) 0.023(2) 0.036(3) -0.010(2) 0.016(2) -0.004(2)
C16 0.026(2) 0.028(2) 0.029(2) -0.004(2) 0.015(2) 0.000(2)
C17 0.024(2) 0.057(4) 0.046(3) 0.005(2) 0.016(2) -0.012(3)
C18 0.034(3) 0.050(3) 0.058(4) 0.009(3) 0.022(3) -0.013(3)
C19 0.042(4) 0.066(5) 0.075(5) 0.020(3) 0.024(4) -0.008(4)
C20 0.052(4) 0.111(7) 0.074(5) 0.039(5) 0.033(4) 0.022(5)
C21 0.047(4) 0.120(7) 0.040(4) 0.038(4) 0.012(3) -0.008(4)

loop_
_atom_type_symbol
_atom_type_description
_atom_type_scat_dispersion_real
_atom_type_scat_dispersion_imag
_atom_type_scat_source
C C 0.003 0.002
;
International Tables for Crystallography
(1992, Vol. C, Tables 4.2.6.8 and 6.1.1.4)
;
H H 0.000 0.000
;
International Tables for Crystallography
(1992, Vol. C, Table 6.1.1.4)
;
N N 0.006 0.003
;
International Tables for Crystallography
(1992, Vol. C, Tables 4.2.6.8 and 6.1.1.4)
;
Pt Pt -1.703 8.390
;
International Tables for Crystallography
(1992, Vol. C, Tables 4.2.6.8 and 6.1.1.4)
;
S S 0.125 0.123
;
International Tables for Crystallography
(1992, Vol. C, Tables 4.2.6.8 and 6.1.1.4)
;

loop_
_geom_angle_atom_site_label_1
_geom_angle_atom_site_label_2
_geom_angle_atom_site_label_3
_geom_angle_site_symmetry_2
_geom_angle_site_symmetry_3
_geom_angle
_geom_angle_publ_flag
S1 Pt1 Pt1 . 2_555 87.20(3) yes
S2 Pt1 Pt1 . 2_555 172.21(4) yes
N1 Pt1 Pt1 . 2_555 93.30(10) yes
N2 Pt1 Pt1 . 2_555 87.30(10) yes
C1 Pt1 Pt1 . 2_555 95.50(10) yes
S2 Pt1 S1 . . 85.05(5) yes
N1 Pt1 S1 . . 176.30(10) yes
N2 Pt1 S1 . . 88.00(10) yes
C1 Pt1 S1 . . 96.00(10) yes
Pt1 S1 C12 . 2_555 107.5(2) ?
N1 Pt1 S2 . . 94.40(10) yes
N2 Pt1 S2 . . 93.20(10) yes
C1 Pt1 S2 . . 84.60(10) yes
Pt1 S2 C17 . . 103.7(2) yes
N2 Pt1 N1 . . 95.70(10) yes
C1 Pt1 N1 . . 80.3(2) yes
Pt1 N1 C7 . . 115.2(3) ?
Pt1 N1 C11 . . 124.9(3) ?
C1 Pt1 N2 . . 175.20(10) yes
Pt1 N2 C12 . . 122.3(3) ?
Pt1 N2 C16 . . 118.8(4) ?
Pt1 C1 C2 . . 126.7(3) ?
Pt1 C1 C6 . . 113.8(3) ?
S1 C12 N2 2_555 2_555 120.9(3) ?
S1 C12 C13 2_555 2_555 118.5(4) ?
S2 C17 N3 . . 117.5(6) ?
S2 C17 C18 . . 120.5(5) ?
N1 C7 C6 . . 113.6(4) ?
C11 N1 C7 . . 119.9(4) ?
N1 C7 C8 . . 120.2(4) ?
N1 C11 C10 . . 122.0(5) ?
N2 C12 S1 . 2_555 120.9(3) ?
C16 N2 C12 . . 118.8(4) ?
N2 C12 C13 . . 120.5(4) ?
N2 C16 C15 . . 122.7(6) ?
N3 C17 C18 . . 122.0(6) ?
C21 N3 C17 . . 116.8(8) ?
N3 C21 C20 . . 123.4(7) ?
N4 C22 C23 . . 164.0(10) ?
C6 C1 C2 . . 119.1(4) ?
C1 C2 C3 . . 119.8(4) ?
C1 C6 C7 . . 117.0(4) ?
C1 C6 C5 . . 120.7(5) ?
C2 C3 C4 . . 121.2(5) ?
C3 C4 C5 . . 119.0(5) ?
C4 C5 C6 . . 120.0(5) ?
C5 C6 C7 . . 122.3(4) ?
C6 C7 C8 . . 126.1(4) ?
C7 C8 C9 . . 119.5(5) ?
C8 C9 C10 . . 119.6(5) ?
C9 C10 C11 . . 118.8(5) ?
C12 S1 Pt1 2_555 2_555 107.5(2) ?
C13 C12 S1 . 2_555 118.5(4) ?
C12 C13 C14 . . 120.3(6) ?
C13 C14 C15 . . 118.9(5) ?
C14 C15 C16 . . 118.7(5) ?
C17 C18 C19 . . 120.2(7) ?
C18 C19 C20 . . 119.5(8) ?
C19 C20 C21 . . 118.1(8) ?
N1 C11 H11 . . 118.9920 ?
N2 C16 H16 . . 118.6779 ?
N3 C21 H21 . . 118.3026 ?
C1 C2 H2 . . 120.0770 ?
H2 C2 C3 . . 120.0851 ?
C2 C3 H3 . . 119.4159 ?
H3 C3 C4 . . 119.4016 ?
C3 C4 H4 . . 120.4885 ?
C4 C5 H5 . . 120.0006 ?
H4 C4 C5 . . 120.4891 ?
H5 C5 C6 . . 120.0095 ?
C7 C8 H8 . . 120.2619 ?
H8 C8 C9 . . 120.2451 ?
C8 C9 H9 . . 120.2324 ?
C9 C10 H10 . . 120.6094 ?
H9 C9 C10 . . 120.2078 ?
C10 C11 H11 . . 118.9836 ?
H10 C10 C11 . . 120.6079 ?
C12 C13 H13 . . 119.8590 ?
H13 C13 C14 . . 119.8529 ?
C13 C14 H14 . . 120.5597 ?
C14 C15 H15 . . 120.6316 ?
H14 C14 C15 . . 120.5402 ?
C15 C16 H16 . . 118.6632 ?
H15 C15 C16 . . 120.6312 ?
C17 C18 H18 . . 119.8950 ?
H18 C18 C19 . . 119.9006 ?
C18 C19 H19 . . 120.2627 ?
C19 C20 H20 . . 120.9564 ?
H19 C19 C20 . . 120.2752 ?
H20 C20 C21 . . 120.9509 ?
C20 C21 H21 . . 118.3073 ?
C22 C23 H23A . . 109.4777 ?
C22 C23 H23B . . 109.4540 ?
C22 C23 H23C . . 109.4639 ?
H23B C23 H23A . . 109.5426 ?
H23C C23 H23A . . 109.5054 ?
H23C C23 H23B . . 109.3836 ?

loop_
_geom_bond_atom_site_label_1
_geom_bond_atom_site_label_2
_geom_bond_site_symmetry_1
_geom_bond_site_symmetry_2
_geom_bond_distance
_geom_bond_publ_flag
Pt1 Pt1 . 2_555 2.6650(2) yes
Pt1 S1 . . 2.3010(10) yes
Pt1 S2 . . 2.492(2) yes
Pt1 N1 . . 2.072(4) yes
Pt1 N2 . . 2.180(4) yes
Pt1 C1 . . 2.011(4) yes
S1 C12 . 2_555 1.746(5) ?
S2 C17 . . 1.752(6) ?
N1 C7 . . 1.358(6) ?
N1 C11 . . 1.343(6) ?
N2 C12 . . 1.349(7) ?
N2 C16 . . 1.358(6) ?
N3 C17 . . 1.330(9) ?
N3 C21 . . 1.370(10) ?
N4 C22 . . 1.13(3) ?
C1 C2 . . 1.398(7) ?
C1 C6 . . 1.396(6) ?
C2 C3 . . 1.385(7) ?
C3 C4 . . 1.386(7) ?
C4 C3 . . 1.386(7) ?
C4 C5 . . 1.403(9) ?
C5 C6 . . 1.383(7) ?
C6 C7 . . 1.454(7) ?
C7 C8 . . 1.393(7) ?
C8 C9 . . 1.386(8) ?
C9 C10 . . 1.379(8) ?
C10 C11 . . 1.382(7) ?
C12 S1 . 2_555 1.746(5) ?
C12 C13 . . 1.403(6) ?
C13 C14 . . 1.372(8) ?
C14 C15 . . 1.389(9) ?
C15 C16 . . 1.378(7) ?
C17 C18 . . 1.392(9) ?
C18 C19 . . 1.360(10) ?
C19 C20 . . 1.360(10) ?
C20 C21 . . 1.380(10) ?
C22 C23 . . 1.38(3) ?
C23 C22 . 2_555 1.38(3) ?
C2 H2 . . 0.9300 ?
C3 H3 . . 0.9301 ?
C4 H4 . . 0.9299 ?
C5 H5 . . 0.9300 ?
C8 H8 . . 0.9301 ?
C9 H9 . . 0.9301 ?
C10 H10 . . 0.9299 ?
C11 H11 . . 0.9299 ?
C13 H13 . . 0.9302 ?
C14 H14 . . 0.9300 ?
C15 H15 . . 0.9299 ?
C16 H16 . . 0.9300 ?
C18 H18 . . 0.9300 ?
C19 H19 . . 0.9301 ?
C20 H20 . . 0.9301 ?
C21 H21 . . 0.9300 ?
C23 H23A . . 0.9588 ?
C23 H23A . 2_555 0.9588 ?
C23 H23B . . 0.9604 ?
C23 H23B . 2_555 0.9604 ?
C23 H23C . . 0.9606 ?
C23 H23C . 2_555 0.9606 ?

loop_
_geom_hbond_atom_site_label_D
_geom_hbond_atom_site_label_H
_geom_hbond_atom_site_label_A
_geom_hbond_site_symmetry_D
_geom_hbond_site_symmetry_H
_geom_hbond_site_symmetry_A
_geom_hbond_distance_DH
_geom_hbond_distance_HA
_geom_hbond_distance_DA
_geom_hbond_angle_DHA
_geom_hbond_publ_flag
C5 H5 N4 1_555 1_555 1_555 0.93 2.57 3.38(3) 146 yes
C14 H14 N3 1_555 1_555 7_566 0.93 2.48 3.360(10) 157 yes

loop_
_geom_torsion_atom_site_label_1
_geom_torsion_atom_site_label_2
_geom_torsion_atom_site_label_3
_geom_torsion_atom_site_label_4
_geom_torsion
S1 Pt1 S2 C17 -164.5(2)
S2 Pt1 N1 C7 -86.3(3)
S1 Pt1 N2 C12 115.9(3)
S1 Pt1 C1 C2 6.6(4)
Pt1 S2 C17 N3 -85.1(6)
Pt1 N1 C7 C6 3.9(5)
Pt1 N1 C11 C10 178.4(4)
Pt1 N2 C12 C13 170.3(3)
Pt1 N2 C16 C15 -171.5(3)
C21 N3 C17 S2 176.3(6)
C17 N3 C21 C20 .0(10)
Pt1 C1 C2 C3 173.9(4)
Pt1 C1 C6 C5 -177.0(4)
C1 C2 C3 C4 0.6(8)
C2 C3 C4 C5 0.8(8)
C3 C4 C5 C6 -3.1(8)
C4 C5 C6 C1 4.0(8)
C1 C6 C7 N1 -3.5(6)
C5 C6 C7 N1 174.8(5)
N1 C7 C8 C9 0.0(8)
C7 C8 C9 C10 -1.0(9)
C8 C9 C10 C11 1.3(9)
C9 C10 C11 N1 -0.6(8)
N2 C12 C13 C14 1.7(6)
C12 C13 C14 C15 2.2(6)
C13 C14 C15 C16 -3.2(6)
C14 C15 C16 N2 0.5(6)
S2 C17 C18 C19 -176.1(7)
C17 C18 C19 C20 .0(10)
C18 C19 C20 C21 -2.0(10)
C19 C20 C21 N3 2.0(10)
